data_4072695
loop_
_publ_author_name
'Fei, Zhaofu'
'Zhao, Dongbin'
'Pieraccini, Daniela'
'Ang, Wee Han'
'Geldbach, Tilmann J.'
'Scopelliti, Rosario'
'Chiappe, Cinzia'
'Dyson, Paul J.'

_publ_section_title
;
 Development of Nitrile-Functionalized Ionic Liquids for C&#x2212;C
 Coupling Reactions:&#x00A0; Implication of Carbene and Nanoparticle
 Catalysts
;
_journal_issue 7
_journal_name_full Organometallics
_journal_page_first 1588
_journal_paper_doi 10.1021/om060950e
_journal_volume 26
_journal_year 2007
_chemical_formula_sum 'C22 H28 Cl2 N8 Pd'
_chemical_formula_weight 581.82
_chemical_name_systematic
; 
 ? 
;
_space_group_IT_number 14
_symmetry_cell_setting monoclinic
_symmetry_space_group_name_Hall '-P 2yn'
_symmetry_space_group_name_H-M 'P 1 21/n 1'
_atom_sites_solution_hydrogens geom
_atom_sites_solution_primary direct
_atom_sites_solution_secondary difmap
_audit_creation_method SHELXL-97
_cell_angle_alpha 90.00
_cell_angle_beta 113.087(7)
_cell_angle_gamma 90.00
_cell_formula_units_Z 2
_cell_length_a 11.3577(8)
_cell_length_b 9.8994(8)
_cell_length_c 12.3556(10)
_cell_measurement_reflns_used 5113
_cell_measurement_temperature 210(2)
_cell_measurement_theta_max 28.6802
_cell_measurement_theta_min 2.6677
_cell_volume 1277.93(18)
_computing_cell_refinement 'Oxford Diffraction CrysAlis RED'
_computing_data_collection 'Oxford Diffraction CrysAlis CCD'
_computing_data_reduction 'Oxford Diffraction CrysAlis RED'
_computing_molecular_graphics 'Crystal Impact DIAMOND'
_computing_publication_material 'Bruker SHELXTL'
_computing_structure_refinement 'SHELXL-97 (Sheldrick, 1997)'
_computing_structure_solution 'SHELXS-97 (Sheldrick, 1990)'
_diffrn_ambient_temperature 210(2)
_diffrn_measured_fraction_theta_full 0.942
_diffrn_measured_fraction_theta_max 0.942
_diffrn_measurement_device_type 'Oxford Diffraction KM4/Sapphire CCD'
_diffrn_measurement_method 'phi and omega scans'
_diffrn_radiation_monochromator graphite
_diffrn_radiation_source 'sealed tube'
_diffrn_radiation_type MoK\a
_diffrn_radiation_wavelength 0.71073
_diffrn_reflns_av_R_equivalents 0.0338
_diffrn_reflns_av_sigmaI/netI 0.0222
_diffrn_reflns_limit_h_max 11
_diffrn_reflns_limit_h_min -12
_diffrn_reflns_limit_k_max 11
_diffrn_reflns_limit_k_min -11
_diffrn_reflns_limit_l_max 14
_diffrn_reflns_limit_l_min -14
_diffrn_reflns_number 6977
_diffrn_reflns_theta_full 25.02
_diffrn_reflns_theta_max 25.02
_diffrn_reflns_theta_min 3.12
_exptl_absorpt_coefficient_mu 0.961
_exptl_absorpt_correction_T_max 0.8580
_exptl_absorpt_correction_T_min 0.5430
_exptl_absorpt_correction_type refdelf
_exptl_absorpt_process_details
;
(See: Walker, N. & Stuart, D. (1983) Acta Cryst. A39, 158-166)
;
_exptl_crystal_colour yellow
_exptl_crystal_density_diffrn 1.512
_exptl_crystal_density_method 'not measured'
_exptl_crystal_description prismatic
_exptl_crystal_F_000 592
_exptl_crystal_size_max 0.24
_exptl_crystal_size_mid 0.22
_exptl_crystal_size_min 0.20
_refine_diff_density_max 0.648
_refine_diff_density_min -0.616
_refine_diff_density_rms 0.063
_refine_ls_extinction_method none
_refine_ls_goodness_of_fit_ref 1.084
_refine_ls_hydrogen_treatment constr
_refine_ls_matrix_type full
_refine_ls_number_parameters 151
_refine_ls_number_reflns 2134
_refine_ls_number_restraints 0
_refine_ls_restrained_S_all 1.084
_refine_ls_R_factor_all 0.0299
_refine_ls_R_factor_gt 0.0266
_refine_ls_shift/su_max 0.001
_refine_ls_shift/su_mean 0.000
_refine_ls_structure_factor_coef Fsqd
_refine_ls_weighting_details 'calc w=1/[\s^2^(Fo^2^)+(0.0363P)^2^+0.9466P] where P=(Fo^2^+2Fc^2^)/3'
_refine_ls_weighting_scheme calc
_refine_ls_wR_factor_gt 0.0674
_refine_ls_wR_factor_ref 0.0693
_reflns_number_gt 1909
_reflns_number_total 2134
_reflns_threshold_expression >2sigma(I)
_cod_data_source_file om060950esi20061016_050010.cif
_cod_data_source_block 11_pd112
_cod_original_cell_volume 1277.93(17)
_cod_original_sg_symbol_H-M P2(1)/n
_cod_database_code 4072695

loop_
_symmetry_equiv_pos_as_xyz
'x, y, z'
'-x+1/2, y+1/2, -z+1/2'
'-x, -y, -z'
'x-1/2, -y-1/2, z-1/2'

loop_
_atom_site_label
_atom_site_type_symbol
_atom_site_fract_x
_atom_site_fract_y
_atom_site_fract_z
_atom_site_U_iso_or_equiv
_atom_site_adp_type
_atom_site_occupancy
_atom_site_symmetry_multiplicity
_atom_site_calc_flag
_atom_site_refinement_flags
Pd1 Pd 0.5000 0.5000 0.0000 0.02157(11) Uani 1 2 d S
Cl1 Cl 0.53510(7) 0.71764(7) -0.04930(6) 0.04355(19) Uani 1 1 d .
N1 N 0.77761(19) 0.4185(2) 0.07496(16) 0.0260(4) Uani 1 1 d .
N2 N 0.7549(2) 0.5274(2) 0.21476(17) 0.0262(5) Uani 1 1 d .
N3 N 0.7957(3) 0.5380(3) -0.3858(2) 0.0492(7) Uani 1 1 d .
N4 N 0.5456(3) 0.2551(3) 0.4840(2) 0.0564(7) Uani 1 1 d .
C1 C 0.6891(2) 0.4819(2) 0.1039(2) 0.0239(5) Uani 1 1 d .
C2 C 0.8980(2) 0.4262(3) 0.1657(2) 0.0302(6) Uani 1 1 d .
H2 H 0.9747 0.3907 0.1657 0.036 Uiso 1 1 calc R
C3 C 0.8832(3) 0.4940(2) 0.2535(2) 0.0286(6) Uani 1 1 d .
H3 H 0.9476 0.5150 0.3271 0.034 Uiso 1 1 calc R
C4 C 0.7775(3) 0.4656(3) -0.3227(2) 0.0358(6) Uani 1 1 d .
C5 C 0.7564(3) 0.3748(3) -0.2385(2) 0.0373(6) Uani 1 1 d .
H4A H 0.8156 0.2983 -0.2220 0.045 Uiso 1 1 calc R
H4B H 0.6689 0.3394 -0.2728 0.045 Uiso 1 1 calc R
C6 C 0.7771(3) 0.4485(3) -0.1234(2) 0.0319(6) Uani 1 1 d .
H5A H 0.8653 0.4817 -0.0876 0.038 Uiso 1 1 calc R
H5B H 0.7195 0.5264 -0.1398 0.038 Uiso 1 1 calc R
C7 C 0.7514(3) 0.3539(3) -0.0385(2) 0.0301(5) Uani 1 1 d .
H7A H 0.6618 0.3248 -0.0728 0.036 Uiso 1 1 calc R
H7B H 0.8053 0.2733 -0.0263 0.036 Uiso 1 1 calc R
C8 C 0.5967(3) 0.3053(3) 0.4318(2) 0.0401(7) Uani 1 1 d .
C9 C 0.6636(3) 0.3731(3) 0.3663(2) 0.0347(6) Uani 1 1 d .
H9A H 0.6593 0.3159 0.3001 0.042 Uiso 1 1 calc R
H9B H 0.7540 0.3843 0.4181 0.042 Uiso 1 1 calc R
C10 C 0.6064(3) 0.5112(2) 0.3197(2) 0.0287(6) Uani 1 1 d .
H10A H 0.5855 0.5577 0.3799 0.034 Uiso 1 1 calc R
H10B H 0.5267 0.4987 0.2504 0.034 Uiso 1 1 calc R
C11 C 0.6971(3) 0.5995(3) 0.2862(2) 0.0317(6) Uani 1 1 d .
H11A H 0.6500 0.6780 0.2420 0.038 Uiso 1 1 calc R
H11B H 0.7655 0.6326 0.3582 0.038 Uiso 1 1 calc R

loop_
_atom_site_aniso_label
_atom_site_aniso_U_11
_atom_site_aniso_U_22
_atom_site_aniso_U_33
_atom_site_aniso_U_23
_atom_site_aniso_U_13
_atom_site_aniso_U_12
Pd1 0.02054(18) 0.02204(16) 0.02025(15) -0.00077(9) 0.00596(11) -0.00053(9)
Cl1 0.0369(4) 0.0297(3) 0.0502(4) 0.0106(3) 0.0022(3) -0.0070(3)
N1 0.0251(12) 0.0274(10) 0.0259(10) -0.0007(8) 0.0105(8) -0.0013(8)
N2 0.0242(13) 0.0293(10) 0.0236(10) -0.0017(8) 0.0078(9) -0.0022(8)
N3 0.0584(19) 0.0480(14) 0.0397(14) 0.0066(12) 0.0173(13) 0.0003(13)
N4 0.0527(18) 0.0638(19) 0.0561(16) 0.0038(14) 0.0249(14) -0.0150(14)
C1 0.0276(15) 0.0209(11) 0.0221(11) 0.0006(9) 0.0088(10) -0.0029(9)
C2 0.0203(14) 0.0318(13) 0.0359(13) 0.0032(11) 0.0084(10) 0.0008(10)
C3 0.0212(15) 0.0315(14) 0.0266(12) 0.0026(10) 0.0022(10) -0.0029(10)
C4 0.0356(17) 0.0400(14) 0.0274(13) -0.0021(12) 0.0077(11) 0.0041(12)
C5 0.0468(17) 0.0365(15) 0.0286(12) -0.0033(11) 0.0149(12) -0.0026(13)
C6 0.0371(16) 0.0314(13) 0.0275(12) -0.0028(11) 0.0131(11) -0.0016(11)
C7 0.0313(15) 0.0294(12) 0.0310(12) -0.0056(10) 0.0137(11) -0.0018(11)
C8 0.0398(17) 0.0412(16) 0.0374(14) -0.0014(12) 0.0130(13) -0.0037(13)
C9 0.0388(16) 0.0369(14) 0.0326(13) 0.0025(11) 0.0185(12) 0.0042(12)
C10 0.0259(15) 0.0360(14) 0.0239(12) -0.0018(10) 0.0093(10) 0.0044(10)
C11 0.0375(16) 0.0286(13) 0.0281(12) -0.0066(10) 0.0119(11) 0.0005(11)

loop_
_atom_type_symbol
_atom_type_description
_atom_type_scat_dispersion_real
_atom_type_scat_dispersion_imag
_atom_type_scat_source
C C 0.0033 0.0016 'International Tables Vol C Tables 4.2.6.8 and 6.1.1.4'
H H 0.0000 0.0000 'International Tables Vol C Tables 4.2.6.8 and 6.1.1.4'
N N 0.0061 0.0033 'International Tables Vol C Tables 4.2.6.8 and 6.1.1.4'
Cl Cl 0.1484 0.1585 'International Tables Vol C Tables 4.2.6.8 and 6.1.1.4'
Pd Pd -0.9988 1.0072 'International Tables Vol C Tables 4.2.6.8 and 6.1.1.4'

loop_
_geom_angle_atom_site_label_1
_geom_angle_atom_site_label_2
_geom_angle_atom_site_label_3
_geom_angle
_geom_angle_site_symmetry_1
_geom_angle_site_symmetry_3
C1 Pd1 C1 180.0 . 3_665
C1 Pd1 Cl1 89.99(6) . .
C1 Pd1 Cl1 90.01(6) 3_665 .
C1 Pd1 Cl1 90.01(6) . 3_665
C1 Pd1 Cl1 89.99(6) 3_665 3_665
Cl1 Pd1 Cl1 180.00(4) . 3_665
C1 N1 C2 111.1(2) . .
C1 N1 C7 124.5(2) . .
C2 N1 C7 124.3(2) . .
C1 N2 C3 111.0(2) . .
C1 N2 C11 124.6(2) . .
C3 N2 C11 124.3(2) . .
N1 C1 N2 104.5(2) . .
N1 C1 Pd1 125.94(17) . .
N2 C1 Pd1 129.55(19) . .
C3 C2 N1 106.5(2) . .
C3 C2 H2 126.7 . .
N1 C2 H2 126.7 . .
C2 C3 N2 106.8(2) . .
C2 C3 H3 126.6 . .
N2 C3 H3 126.6 . .
N3 C4 C5 178.3(3) . .
C4 C5 C6 111.1(2) . .
C4 C5 H4A 109.4 . .
C6 C5 H4A 109.4 . .
C4 C5 H4B 109.4 . .
C6 C5 H4B 109.4 . .
H4A C5 H4B 108.0 . .
C7 C6 C5 110.3(2) . .
C7 C6 H5A 109.6 . .
C5 C6 H5A 109.6 . .
C7 C6 H5B 109.6 . .
C5 C6 H5B 109.6 . .
H5A C6 H5B 108.1 . .
N1 C7 C6 111.8(2) . .
N1 C7 H7A 109.3 . .
C6 C7 H7A 109.3 . .
N1 C7 H7B 109.3 . .
C6 C7 H7B 109.3 . .
H7A C7 H7B 107.9 . .
N4 C8 C9 178.6(3) . .
C8 C9 C10 112.4(2) . .
C8 C9 H9A 109.1 . .
C10 C9 H9A 109.1 . .
C8 C9 H9B 109.1 . .
C10 C9 H9B 109.1 . .
H9A C9 H9B 107.9 . .
C9 C10 C11 112.5(2) . .
C9 C10 H10A 109.1 . .
C11 C10 H10A 109.1 . .
C9 C10 H10B 109.1 . .
C11 C10 H10B 109.1 . .
H10A C10 H10B 107.8 . .
N2 C11 C10 113.0(2) . .
N2 C11 H11A 109.0 . .
C10 C11 H11A 109.0 . .
N2 C11 H11B 109.0 . .
C10 C11 H11B 109.0 . .
H11A C11 H11B 107.8 . .

loop_
_geom_bond_atom_site_label_1
_geom_bond_atom_site_label_2
_geom_bond_distance
_geom_bond_site_symmetry_2
Pd1 C1 2.033(3) .
Pd1 C1 2.033(3) 3_665
Pd1 Cl1 2.3157(7) .
Pd1 Cl1 2.3157(7) 3_665
N1 C1 1.347(3) .
N1 C2 1.390(3) .
N1 C7 1.461(3) .
N2 C1 1.354(3) .
N2 C3 1.384(4) .
N2 C11 1.474(3) .
N3 C4 1.136(4) .
N4 C8 1.137(4) .
C2 C3 1.341(4) .
C2 H2 0.9400 .
C3 H3 0.9400 .
C4 C5 1.464(4) .
C5 C6 1.532(3) .
C5 H4A 0.9800 .
C5 H4B 0.9800 .
C6 C7 1.518(4) .
C6 H5A 0.9800 .
C6 H5B 0.9800 .
C7 H7A 0.9800 .
C7 H7B 0.9800 .
C8 C9 1.472(4) .
C9 C10 1.526(3) .
C9 H9A 0.9800 .
C9 H9B 0.9800 .
C10 C11 1.526(4) .
C10 H10A 0.9800 .
C10 H10B 0.9800 .
C11 H11A 0.9800 .
C11 H11B 0.9800 .

loop_
_geom_torsion_atom_site_label_1
_geom_torsion_atom_site_label_2
_geom_torsion_atom_site_label_3
_geom_torsion_atom_site_label_4
_geom_torsion
_geom_torsion_site_symmetry_1
C2 N1 C1 N2 -1.1(3) .
C7 N1 C1 N2 -179.2(2) .
C2 N1 C1 Pd1 179.36(17) .
C7 N1 C1 Pd1 1.2(3) .
C3 N2 C1 N1 0.8(3) .
C11 N2 C1 N1 -177.6(2) .
C3 N2 C1 Pd1 -179.63(17) .
C11 N2 C1 Pd1 1.9(3) .
C1 Pd1 C1 N1 136.8(9) 3_665
Cl1 Pd1 C1 N1 -99.99(19) .
Cl1 Pd1 C1 N1 80.01(19) 3_665
C1 Pd1 C1 N2 -42.6(10) 3_665
Cl1 Pd1 C1 N2 80.6(2) .
Cl1 Pd1 C1 N2 -99.4(2) 3_665
C1 N1 C2 C3 0.9(3) .
C7 N1 C2 C3 179.1(2) .
N1 C2 C3 N2 -0.4(3) .
C1 N2 C3 C2 -0.3(3) .
C11 N2 C3 C2 178.2(2) .
N3 C4 C5 C6 25(12) .
C4 C5 C6 C7 178.5(2) .
C1 N1 C7 C6 93.9(3) .
C2 N1 C7 C6 -84.0(3) .
C5 C6 C7 N1 176.6(2) .
N4 C8 C9 C10 -60(13) .
C8 C9 C10 C11 162.2(2) .
C1 N2 C11 C10 66.5(3) .
C3 N2 C11 C10 -111.7(3) .
C9 C10 C11 N2 47.0(3) .
